data_7243208
loop_
_publ_author_name
'Theppitak, Chatphorn'
'Kielar, Filip'
'Dungkaew, Winya'
'Sukwattanasinitt, Mongkol'
'Kangkaew, Laongdao'
'Sahasithiwat, Somboon'
'Zenno, Hikaru'
'Hayami, Shinya'
'Chainok, Kittipong'

_publ_section_title
;
 The coordination chemistry of benzhydrazide with lanthanide(iii) ions:
 hydrothermal in situ ligand formation, structures, magnetic and
 photoluminescence sensing properties
;
_journal_issue 40
_journal_name_full 'RSC Advances'
_journal_page_first 24709
_journal_page_last 24721
_journal_paper_doi 10.1039/D1RA03106F
_journal_volume 11
_journal_year 2021
_chemical_formula_moiety 'C28 H32 N9 O7 Tb, 3(N1 O3)'
_chemical_formula_sum 'C28 H32 N12 O16 Tb'
_chemical_formula_weight 951.57
_space_group_crystal_system monoclinic
_space_group_IT_number 15
_space_group_name_Hall '-C 2yc'
_space_group_name_H-M_alt 'C 1 2/c 1'
_atom_sites_solution_hydrogens mixed
_atom_sites_solution_primary dual
_audit_creation_date 2021-02-21
_audit_creation_method
;
Olex2 1.3
(compiled 2020.11.12 svn.r5f609507 for OlexSys, GUI svn.r6272)
;
_audit_update_record
;
2021-02-21 deposited with the CCDC.	2021-07-08 downloaded from the CCDC.
;
_cell_angle_alpha 90
_cell_angle_beta 100.1700(10)
_cell_angle_gamma 90
_cell_formula_units_Z 4
_cell_length_a 24.6726(9)
_cell_length_b 15.3731(5)
_cell_length_c 10.4434(4)
_cell_measurement_reflns_used 7963
_cell_measurement_temperature 296
_cell_measurement_theta_max 25.803
_cell_measurement_theta_min 2.408
_cell_volume 3898.9(2)
_computing_cell_refinement 'SAINT V8.38A (?, 2016)'
_computing_data_reduction 'SAINT V8.38A (?, 2016)'
_computing_molecular_graphics 'Olex2 1.3 (Dolomanov et al., 2009)'
_computing_publication_material 'Olex2 1.3 (Dolomanov et al., 2009)'
_computing_structure_refinement 'SHELXL 2018/3 (Sheldrick, 2015)'
_computing_structure_solution 'SHELXT 2014/5 (Sheldrick, 2014)'
_diffrn_ambient_temperature 296.0
_diffrn_detector 'Bruker PHOTON 200 area detector'
_diffrn_detector_area_resol_mean 7.39
_diffrn_detector_type 'PHOTON II area detector'
_diffrn_measured_fraction_theta_full 0.998
_diffrn_measured_fraction_theta_max 0.996
_diffrn_measurement_device 'four-circle KAPPA diffractometer'
_diffrn_measurement_device_type 'BRUKER D8 QUEST CMOS PHOTON II'
_diffrn_measurement_method '\f and \w scans'
_diffrn_radiation_collimation '0.5 mm'
_diffrn_radiation_monochromator graphite
_diffrn_radiation_probe x-ray
_diffrn_radiation_type MoK\a
_diffrn_radiation_wavelength 0.71073
_diffrn_radiation_xray_symbol K-L~3~
_diffrn_reflns_av_R_equivalents 0.0371
_diffrn_reflns_av_unetI/netI 0.0281
_diffrn_reflns_Laue_measured_fraction_full 0.998
_diffrn_reflns_Laue_measured_fraction_max 0.996
_diffrn_reflns_limit_h_max 30
_diffrn_reflns_limit_h_min -30
_diffrn_reflns_limit_k_max 18
_diffrn_reflns_limit_k_min -18
_diffrn_reflns_limit_l_max 12
_diffrn_reflns_limit_l_min -12
_diffrn_reflns_number 19592
_diffrn_reflns_point_group_measured_fraction_full 0.998
_diffrn_reflns_point_group_measured_fraction_max 0.996
_diffrn_reflns_theta_full 25.242
_diffrn_reflns_theta_max 26.042
_diffrn_reflns_theta_min 2.640
_diffrn_source 'sealed x-ray tube'
_diffrn_source_current 30.0
_diffrn_source_power 1.5
_diffrn_source_type Mo
_diffrn_source_voltage 50.0
_diffrn_standards_number 0
_exptl_absorpt_coefficient_mu 1.898
_exptl_absorpt_correction_T_max 0.7453
_exptl_absorpt_correction_T_min 0.6392
_exptl_absorpt_correction_type multi-scan
_exptl_absorpt_process_details
'SADABS-2016/2 (Bruker,2016/2) was used for absorption correction. wR2(int) was 0.0646 before and 0.0489 after correction. The Ratio of minimum to maximum transmission is 0.8576. The \l/2 correction factor is Not present.'
_exptl_crystal_colour colourless
_exptl_crystal_colour_primary colourless
_exptl_crystal_density_diffrn 1.621
_exptl_crystal_description block
_exptl_crystal_F_000 1908
_exptl_crystal_size_max 0.32
_exptl_crystal_size_mid 0.28
_exptl_crystal_size_min 0.24
_refine_diff_density_max 1.804
_refine_diff_density_min -2.091
_refine_diff_density_rms 0.104
_refine_ls_extinction_method none
_refine_ls_goodness_of_fit_ref 1.072
_refine_ls_hydrogen_treatment mixed
_refine_ls_matrix_type full
_refine_ls_number_parameters 410
_refine_ls_number_reflns 3829
_refine_ls_number_restraints 325
_refine_ls_restrained_S_all 1.059
_refine_ls_R_factor_all 0.0569
_refine_ls_R_factor_gt 0.0440
_refine_ls_shift/su_max 0.000
_refine_ls_shift/su_mean 0.000
_refine_ls_structure_factor_coef Fsqd
_refine_ls_weighting_details 'w=1/[\s^2^(Fo^2^)+(0.0644P)^2^+15.0605P] where P=(Fo^2^+2Fc^2^)/3'
_refine_ls_weighting_scheme calc
_refine_ls_wR_factor_gt 0.1085
_refine_ls_wR_factor_ref 0.1233
_reflns_Friedel_coverage 0.000
_reflns_number_gt 3207
_reflns_number_total 3829
_reflns_threshold_expression 'I > 2\s(I)'
_cod_data_source_file d1ra03106f2.cif
_cod_data_source_block 4tb
_cod_database_code 7243208
_shelx_shelxl_version_number 2018/3
_shelx_space_group_comment
;
The symmetry employed for this shelxl refinement is uniquely defined
by the following loop, which should always be used as a source of
symmetry information in preference to the above space-group names.
They are only intended as comments.
;
_shelx_estimated_absorpt_t_max 0.659
_shelx_estimated_absorpt_t_min 0.582
_olex2_refinement_description
;
1. Restrained distances
 N4-H4 = N2-H2
 0.86 with sigma of 0.01
 N3-H3A = N3-H3B = N1-H1B = N1-H1A
 0.89 with sigma of 0.01
 N5-O3 \\sim N5-O5 \\sim N5-O4
 with sigma of 0.02
 O10-O11 \\sim O10-O9
 with sigma of 0.01
 O11-O9 \\sim O11-O10
 with sigma of 0.01
 N7-O9 \\sim N7-O10 \\sim N7-O11
 with sigma of 0.02
 O9-O10 \\sim O9-O11
 with sigma of 0.01
 C2-C3 \\sim C2A-C3A
 with sigma of 0.02
 C2-C4 \\sim C2A-C4A
 with sigma of 0.04
 C2-C7 \\sim C2A-C7A
 with sigma of 0.02
 C3-C4 \\sim C3A-C4A
 with sigma of 0.02
 C3-C5 \\sim C3A-C5A
 with sigma of 0.04
 C2-C6 \\sim C2A-C6A
 with sigma of 0.04
 C3-C7 \\sim C3A-C7A
 with sigma of 0.04
 C4-C6 \\sim C4A-C6A
 with sigma of 0.04
 C5-C7 \\sim C5A-C7A
 with sigma of 0.04
 C4-C5 \\sim C4A-C5A
 with sigma of 0.02
 C1-C2 \\sim C1-C2A
 with sigma of 0.02
 C5-C6 \\sim C5A-C6A
 with sigma of 0.02
 C6-C7 \\sim C6A-C7A
 with sigma of 0.02
 C1-C3 \\sim C1-C3A
 with sigma of 0.04
 C1-C7 \\sim C1-C7A
 with sigma of 0.04
 O6-O7 \\sim O6A-O7A
 with sigma of 0.04
 O8-N6 \\sim O8A-N6A
 with sigma of 0.02
 O6-O8 \\sim O6A-O8A
 with sigma of 0.04
 O7-O8 \\sim O7A-O8A
 with sigma of 0.04
 O7-N6 \\sim O7A-N6A
 with sigma of 0.02
 O6-N6 \\sim O6A-N6A
 with sigma of 0.02
2. Restrained planarity
 O9, O10, O11, N7
 with sigma of 0.1
3. Uiso/Uaniso restraints and constraints
Uanis(N7) \\sim Ueq, Uanis(O9) \\sim Ueq, Uanis(O10) \\sim Ueq, Uanis(O11)
\\sim Ueq: with sigma of 0.01 and sigma for terminal atoms of 0.02
Uanis(C2A) \\sim Ueq, Uanis(C7A) \\sim Ueq, Uanis(C6A) \\sim Ueq, Uanis(C5A)
\\sim Ueq, Uanis(C4A) \\sim Ueq, Uanis(C3A) \\sim Ueq: with sigma of 0.01 and
sigma for terminal atoms of 0.02
Uanis(C2) \\sim Ueq, Uanis(C3) \\sim Ueq, Uanis(C4) \\sim Ueq, Uanis(C5) \\sim
Ueq, Uanis(C6) \\sim Ueq, Uanis(C7) \\sim Ueq: with sigma of 0.01 and sigma for
terminal atoms of 0.02
Uanis(N6) \\sim Ueq, Uanis(O6) \\sim Ueq, Uanis(O7) \\sim Ueq, Uanis(O8) \\sim
Ueq: with sigma of 0.01 and sigma for terminal atoms of 0.02
Uanis(N6A) \\sim Ueq, Uanis(O6A) \\sim Ueq, Uanis(O7A) \\sim Ueq, Uanis(O8A)
\\sim Ueq: with sigma of 0.01 and sigma for terminal atoms of 0.02
4. Rigid body (RIGU) restrains
 O9, O10, O11, N7
 with sigma for 1-2 distances of 0.0001 and sigma for 1-3 distances of 0.0001
 C1, C2, C3, C4, C5, C6, C7
 with sigma for 1-2 distances of 0.001 and sigma for 1-3 distances of 0.001
 C1, C2A, C3A, C4A, C5A, C6A, C7A
 with sigma for 1-2 distances of 0.001 and sigma for 1-3 distances of 0.001
 O6, O7, O8, N6
 with sigma for 1-2 distances of 0.001 and sigma for 1-3 distances of 0.001
 O6A, O7A, O8A, N6A
 with sigma for 1-2 distances of 0.001 and sigma for 1-3 distances of 0.001
5. Others
 Sof(C2A)=Sof(C3A)=Sof(H3AA)=Sof(C4A)=Sof(H4AA)=Sof(C5A)=Sof(H5A)=Sof(C6A)=
 Sof(H6A)=Sof(C7A)=Sof(H7A)=1-FVAR(1)
 Sof(C2)=Sof(C3)=Sof(H3)=Sof(C4)=Sof(H4A)=Sof(C5)=Sof(H5)=Sof(C6)=Sof(H6)=
 Sof(C7)=Sof(H7)=FVAR(1)
 Sof(O6A)=Sof(O7A)=Sof(O8A)=Sof(N6A)=1-FVAR(2)
 Sof(O6)=Sof(O7)=Sof(O8)=Sof(N6)=FVAR(2)
 Fixed Sof: O3(0.5) O4(0.5) O5(0.5) O9(0.5) O10(0.5) O11(0.5) N5(0.5) N7(0.5)
6.a Aromatic/amide H refined with riding coordinates:
 C3(H3), C3A(H3AA), C4(H4A), C4A(H4AA), C5(H5), C5A(H5A), C6(H6), C6A(H6A),
 C7(H7), C7A(H7A), C10(H10), C11(H11), C12(H12), C13(H13), C14(H14)
;
_olex2_submission_special_instructions 'No special instructions were received'

loop_
_space_group_symop_operation_xyz
'x, y, z'
'-x, y, -z+1/2'
'x+1/2, y+1/2, z'
'-x+1/2, y+1/2, -z+1/2'
'-x, -y, -z'
'x, -y, z-1/2'
'-x+1/2, -y+1/2, -z'
'x+1/2, -y+1/2, z-1/2'

loop_
_atom_site_label
_atom_site_type_symbol
_atom_site_fract_x
_atom_site_fract_y
_atom_site_fract_z
_atom_site_U_iso_or_equiv
_atom_site_adp_type
_atom_site_occupancy
_atom_site_site_symmetry_order
_atom_site_calc_flag
_atom_site_refinement_flags_posn
_atom_site_refinement_flags_adp
_atom_site_refinement_flags_occupancy
_atom_site_disorder_assembly
_atom_site_disorder_group
Tb1 Tb 0.500000 0.32099(2) 0.750000 0.05188(16) Uani 1 2 d S T P . .
O1 O 0.50840(15) 0.2254(2) 0.5784(4) 0.0561(9) Uani 1 1 d . . . . .
O2 O 0.41357(15) 0.2472(2) 0.6981(4) 0.0580(9) Uani 1 1 d . . . . .
O3 O 0.5048(3) 0.4789(4) 0.6922(6) 0.0464(15) Uani 0.5 1 d D . P A -1
O4 O 0.5130(4) 0.6177(4) 0.7081(8) 0.061(2) Uani 0.5 1 d D . P A -1
O5 O 0.4972(3) 0.5423(5) 0.8730(7) 0.0541(17) Uani 0.5 1 d D . P A -1
O6 O 0.3640(11) 0.3510(8) 0.2294(17) 0.073(4) Uani 0.46(5) 1 d D U P B 1
O6A O 0.3415(12) 0.3675(14) 0.2516(16) 0.087(5) Uani 0.54(5) 1 d D U P B 2
O7 O 0.3573(11) 0.4750(14) 0.3131(18) 0.073(5) Uani 0.46(5) 1 d D U P B 1
O7A O 0.3528(12) 0.5020(17) 0.294(2) 0.101(5) Uani 0.54(5) 1 d D U P B 2
O8 O 0.3798(14) 0.4606(18) 0.121(2) 0.068(5) Uani 0.46(5) 1 d D U P B 1
O8A O 0.3674(14) 0.4569(17) 0.113(2) 0.082(5) Uani 0.54(5) 1 d D U P B 2
O9 O 0.8111(8) 0.1873(11) 0.469(2) 0.182(5) Uani 0.5 1 d D U P C -1
O10 O 0.7624(10) 0.3277(14) 0.471(3) 0.225(8) Uani 0.5 1 d D U P C -1
O11 O 0.7110(9) 0.1880(13) 0.470(3) 0.204(7) Uani 0.5 1 d D U P C -1
N1 N 0.5633(2) 0.3734(4) 0.5944(8) 0.0817(19) Uani 1 1 d D . . . .
H1A H 0.547(3) 0.408(5) 0.531(6) 0.11(3) Uiso 1 1 d D . . . .
H1B H 0.5940(19) 0.398(5) 0.636(7) 0.10(3) Uiso 1 1 d D . . . .
N2 N 0.5757(2) 0.3039(4) 0.5157(8) 0.0824(19) Uani 1 1 d D . . . .
H2 H 0.595(2) 0.312(4) 0.457(5) 0.062(19) Uiso 1 1 d D . . . .
N3 N 0.43066(19) 0.3800(3) 0.5532(6) 0.0588(12) Uani 1 1 d D . . . .
H3A H 0.415(2) 0.431(2) 0.567(6) 0.059(17) Uiso 1 1 d D . . . .
H3B H 0.444(2) 0.390(4) 0.481(3) 0.064(18) Uiso 1 1 d D . . . .
N4 N 0.38609(19) 0.3220(3) 0.5148(5) 0.0546(11) Uani 1 1 d D . . . .
H4 H 0.3650(19) 0.331(3) 0.441(3) 0.050(16) Uiso 1 1 d D . . . .
N5 N 0.4990(19) 0.5477(5) 0.7538(18) 0.046(2) Uani 0.5 1 d D . P A -1
N6 N 0.3638(11) 0.4324(9) 0.2186(17) 0.045(4) Uani 0.46(5) 1 d D U P B 1
N6A N 0.3570(13) 0.4414(12) 0.222(2) 0.073(5) Uani 0.54(5) 1 d D U P B 2
N7 N 0.7609(8) 0.2348(12) 0.4629(19) 0.191(5) Uani 0.5 1 d D U P C -1
C1 C 0.5454(2) 0.2327(4) 0.5114(6) 0.0618(12) Uani 1 1 d D . . . .
C2 C 0.5570(17) 0.1559(9) 0.430(2) 0.072(4) Uani 0.54(3) 1 d D U P D 1
C2A C 0.5608(17) 0.1670(9) 0.426(2) 0.065(4) Uani 0.46(3) 1 d D U P D 2
C3 C 0.5427(9) 0.0725(9) 0.4633(16) 0.084(4) Uani 0.54(3) 1 d D U P D 1
H3 H 0.524262 0.065505 0.533049 0.100 Uiso 0.54(3) 1 calc R U P D 1
C3A C 0.5660(10) 0.0837(10) 0.4741(17) 0.076(4) Uani 0.46(3) 1 d D U P D 2
H3AA H 0.558320 0.070750 0.556015 0.092 Uiso 0.46(3) 1 calc R U P D 2
C4 C 0.5549(10) -0.0005(11) 0.3961(16) 0.097(4) Uani 0.54(3) 1 d D U P D 1
H4A H 0.546404 -0.055581 0.423840 0.117 Uiso 0.54(3) 1 calc R U P D 1
C4A C 0.5831(11) 0.0192(12) 0.3964(16) 0.088(5) Uani 0.46(3) 1 d D U P D 2
H4AA H 0.585634 -0.038656 0.422830 0.106 Uiso 0.46(3) 1 calc R U P D 2
C5 C 0.5792(9) 0.0080(15) 0.2899(17) 0.097(4) Uani 0.54(3) 1 d D U P D 1
H5 H 0.589121 -0.041067 0.247304 0.117 Uiso 0.54(3) 1 calc R U P D 1
C5A C 0.5961(9) 0.0442(16) 0.2800(16) 0.081(5) Uani 0.46(3) 1 d D U P D 2
H5A H 0.611149 0.003012 0.231341 0.098 Uiso 0.46(3) 1 calc R U P D 2
C6 C 0.5890(10) 0.0896(16) 0.2460(19) 0.105(4) Uani 0.54(3) 1 d D U P D 1
H6 H 0.602332 0.096058 0.168616 0.126 Uiso 0.54(3) 1 calc R U P D 1
C6A C 0.5880(9) 0.1273(15) 0.2310(17) 0.085(4) Uani 0.46(3) 1 d D U P D 2
H6A H 0.593968 0.139665 0.147448 0.102 Uiso 0.46(3) 1 calc R U P D 2
C7 C 0.5793(10) 0.1617(14) 0.3162(17) 0.093(4) Uani 0.54(3) 1 d D U P D 1
H7 H 0.587766 0.216322 0.286906 0.111 Uiso 0.54(3) 1 calc R U P D 1
C7A C 0.5715(9) 0.1905(12) 0.3049(16) 0.074(4) Uani 0.46(3) 1 d D U P D 2
H7A H 0.567451 0.247693 0.275754 0.088 Uiso 0.46(3) 1 calc R U P D 2
C8 C 0.38045(19) 0.2572(3) 0.5946(5) 0.0469(11) Uani 1 1 d . . . . .
C9 C 0.3330(2) 0.1972(3) 0.5588(6) 0.0487(12) Uani 1 1 d . . . . .
C10 C 0.3040(3) 0.1889(4) 0.4338(7) 0.0664(16) Uani 1 1 d . . . . .
H10 H 0.313476 0.222954 0.367522 0.080 Uiso 1 1 calc R U . . .
C11 C 0.2611(3) 0.1303(5) 0.4063(8) 0.084(2) Uani 1 1 d . . . . .
H11 H 0.242206 0.123744 0.321567 0.101 Uiso 1 1 calc R U . . .
C12 C 0.2466(3) 0.0821(5) 0.5052(10) 0.091(2) Uani 1 1 d . . . . .
H12 H 0.217532 0.042941 0.487006 0.109 Uiso 1 1 calc R U . . .
C13 C 0.2741(3) 0.0904(5) 0.6298(9) 0.086(2) Uani 1 1 d . . . . .
H13 H 0.263749 0.057254 0.695979 0.103 Uiso 1 1 calc R U . . .
C14 C 0.3176(2) 0.1485(4) 0.6574(7) 0.0650(15) Uani 1 1 d . . . . .
H14 H 0.336426 0.154541 0.742281 0.078 Uiso 1 1 calc R U . . .

loop_
_atom_site_aniso_label
_atom_site_aniso_U_11
_atom_site_aniso_U_22
_atom_site_aniso_U_33
_atom_site_aniso_U_23
_atom_site_aniso_U_13
_atom_site_aniso_U_12
Tb1 0.0331(2) 0.0351(2) 0.0836(3) 0.000 -0.00021(16) 0.000
O1 0.046(2) 0.052(2) 0.071(2) 0.0028(18) 0.0115(17) -0.0079(16)
O2 0.0436(19) 0.059(2) 0.068(2) 0.0119(18) -0.0006(18) -0.0149(17)
O3 0.058(4) 0.039(4) 0.042(3) -0.004(3) 0.007(3) -0.001(3)
O4 0.074(6) 0.036(3) 0.071(5) 0.010(3) 0.010(4) -0.005(4)
O5 0.065(5) 0.055(4) 0.045(4) -0.002(3) 0.017(3) 0.003(4)
O6 0.093(10) 0.050(4) 0.084(7) 0.000(4) 0.036(7) 0.000(4)
O6A 0.097(11) 0.083(6) 0.079(7) 0.012(5) 0.013(6) -0.024(6)
O7 0.084(9) 0.067(6) 0.071(6) -0.018(5) 0.023(5) -0.006(7)
O7A 0.099(10) 0.092(7) 0.114(8) -0.010(7) 0.021(8) -0.023(8)
O8 0.062(12) 0.073(7) 0.074(7) 0.015(5) 0.028(8) 0.007(7)
O8A 0.070(12) 0.086(7) 0.087(6) 0.024(4) 0.008(6) -0.009(7)
O9 0.178(5) 0.197(6) 0.174(14) 0.032(8) 0.034(7) 0.007(4)
O10 0.177(7) 0.196(5) 0.30(2) 0.016(6) 0.037(10) 0.004(4)
O11 0.179(5) 0.198(5) 0.236(19) 0.017(9) 0.042(7) 0.003(4)
N1 0.045(3) 0.051(3) 0.151(6) 0.024(4) 0.021(3) -0.005(2)
N2 0.048(3) 0.069(3) 0.138(6) 0.029(4) 0.035(3) -0.003(3)
N3 0.042(2) 0.046(3) 0.086(4) 0.015(2) 0.005(2) -0.006(2)
N4 0.044(2) 0.048(2) 0.068(3) 0.010(2) -0.001(2) -0.0068(19)
N5 0.045(4) 0.042(4) 0.052(4) -0.013(14) 0.014(3) -0.015(13)
N6 0.033(6) 0.049(4) 0.054(5) -0.003(3) 0.006(4) -0.004(4)
N6A 0.060(9) 0.077(5) 0.078(6) 0.013(4) -0.002(5) -0.015(5)
N7 0.176(5) 0.196(5) 0.200(11) 0.021(6) 0.031(6) 0.004(4)
C1 0.041(3) 0.066(2) 0.079(3) 0.020(2) 0.010(2) 0.008(2)
C2 0.057(8) 0.078(3) 0.081(5) 0.013(4) 0.010(5) 0.014(5)
C2A 0.045(9) 0.071(4) 0.079(5) 0.016(3) 0.012(5) 0.007(5)
C3 0.081(9) 0.074(3) 0.098(7) 0.006(4) 0.023(6) 0.009(5)
C3A 0.077(9) 0.070(4) 0.085(6) 0.016(4) 0.025(6) 0.013(5)
C4 0.100(9) 0.083(4) 0.113(7) -0.004(4) 0.031(6) 0.010(6)
C4A 0.097(10) 0.076(5) 0.097(6) 0.009(4) 0.032(6) 0.015(6)
C5 0.089(8) 0.098(5) 0.107(7) -0.007(5) 0.024(6) 0.011(6)
C5A 0.081(9) 0.077(6) 0.090(6) 0.002(5) 0.024(6) 0.008(6)
C6 0.113(10) 0.104(6) 0.103(7) -0.002(4) 0.036(7) 0.010(6)
C6A 0.086(9) 0.084(6) 0.090(6) 0.010(4) 0.028(6) 0.013(5)
C7 0.095(9) 0.095(5) 0.093(6) 0.005(4) 0.032(6) 0.004(6)
C7A 0.066(8) 0.074(5) 0.084(5) 0.017(4) 0.022(5) 0.009(6)
C8 0.032(2) 0.046(3) 0.063(3) -0.001(2) 0.009(2) -0.002(2)
C9 0.035(2) 0.041(2) 0.069(3) -0.002(2) 0.008(2) -0.002(2)
C10 0.053(3) 0.065(4) 0.079(4) -0.009(3) 0.006(3) -0.005(3)
C11 0.060(4) 0.074(4) 0.110(6) -0.030(4) -0.007(4) -0.007(3)
C12 0.052(4) 0.059(4) 0.157(8) -0.016(5) 0.006(4) -0.016(3)
C13 0.060(4) 0.070(4) 0.129(7) 0.013(4) 0.020(4) -0.022(3)
C14 0.050(3) 0.062(3) 0.082(4) 0.011(3) 0.011(3) -0.009(3)

loop_
_atom_type_symbol
_atom_type_description
_atom_type_scat_dispersion_real
_atom_type_scat_dispersion_imag
_atom_type_scat_source
C C 0.0033 0.0016 'International Tables Vol C Tables 4.2.6.8 and 6.1.1.4'
H H 0.0000 0.0000 'International Tables Vol C Tables 4.2.6.8 and 6.1.1.4'
N N 0.0061 0.0033 'International Tables Vol C Tables 4.2.6.8 and 6.1.1.4'
O O 0.0106 0.0060 'International Tables Vol C Tables 4.2.6.8 and 6.1.1.4'
Tb Tb -0.1723 4.1537 'International Tables Vol C Tables 4.2.6.8 and 6.1.1.4'

loop_
_geom_angle_atom_site_label_1
_geom_angle_atom_site_label_2
_geom_angle_atom_site_label_3
_geom_angle
_geom_angle_site_symmetry_1
_geom_angle_site_symmetry_3
_geom_angle_publ_flag
O1 Tb1 O1 102.76(18) . 2_656 ?
O1 Tb1 O2 71.44(13) 2_656 . ?
O1 Tb1 O2 71.44(13) . 2_656 ?
O1 Tb1 O2 74.10(13) . . ?
O1 Tb1 O2 74.10(13) 2_656 2_656 ?
O1 Tb1 O3 113.98(17) . . ?
O1 Tb1 O3 143.24(17) 2_656 . ?
O1 Tb1 N1 145.13(16) 2_656 . ?
O1 Tb1 N1 64.54(18) . . ?
O1 Tb1 N1 145.13(16) . 2_656 ?
O1 Tb1 N1 64.54(18) 2_656 2_656 ?
O1 Tb1 N3 75.51(16) . . ?
O1 Tb1 N3 75.51(16) 2_656 2_656 ?
O1 Tb1 N3 133.39(14) . 2_656 ?
O1 Tb1 N3 133.38(14) 2_656 . ?
O2 Tb1 O2 123.34(19) . 2_656 ?
O2 Tb1 O3 118.84(19) . . ?
O2 Tb1 O3 115.83(19) 2_656 . ?
O2 Tb1 N1 128.42(19) 2_656 2_656 ?
O2 Tb1 N1 71.07(17) . 2_656 ?
O2 Tb1 N1 128.42(19) . . ?
O2 Tb1 N1 71.07(17) 2_656 . ?
O2 Tb1 N3 141.46(16) . 2_656 ?
O2 Tb1 N3 63.24(13) . . ?
O2 Tb1 N3 141.46(16) 2_656 . ?
O2 Tb1 N3 63.25(13) 2_656 2_656 ?
O3 Tb1 N1 84.8(2) . 2_656 ?
O3 Tb1 N1 59.1(2) . . ?
O3 Tb1 N3 78.45(19) . 2_656 ?
O3 Tb1 N3 61.53(19) . . ?
N1 Tb1 N1 143.5(3) . 2_656 ?
N1 Tb1 N3 77.24(19) . . ?
N1 Tb1 N3 90.1(2) 2_656 . ?
N1 Tb1 N3 90.1(2) . 2_656 ?
N1 Tb1 N3 77.24(19) 2_656 2_656 ?
N3 Tb1 N3 139.0(2) 2_656 . ?
C1 O1 Tb1 122.8(4) . . ?
C8 O2 Tb1 124.1(3) . . ?
N5 O3 Tb1 132.5(7) . . ?
Tb1 N1 H1A 114(6) . . ?
Tb1 N1 H1B 113(5) . . ?
H1A N1 H1B 110(8) . . ?
N2 N1 Tb1 110.4(3) . . ?
N2 N1 H1A 98(6) . . ?
N2 N1 H1B 111(5) . . ?
N1 N2 H2 121(4) . . ?
C1 N2 N1 117.8(5) . . ?
C1 N2 H2 119(4) . . ?
Tb1 N3 H3A 115(4) . . ?
Tb1 N3 H3B 116(4) . . ?
H3A N3 H3B 103(6) . . ?
N4 N3 Tb1 111.9(3) . . ?
N4 N3 H3A 105(4) . . ?
N4 N3 H3B 104(4) . . ?
N3 N4 H4 118(4) . . ?
C8 N4 N3 117.3(5) . . ?
C8 N4 H4 125(4) . . ?
O4 N5 O3 117.6(14) . . ?
O4 N5 O5 119.7(12) . . ?
O5 N5 O3 118.5(11) . . ?
O7 N6 O6 117.4(13) . . ?
O7 N6 O8 125.9(16) . . ?
O8 N6 O6 115.4(14) . . ?
O7A N6A O6A 118.9(15) . . ?
O7A N6A O8A 118.4(17) . . ?
O8A N6A O6A 121.4(17) . . ?
O9 N7 O10 119.5(9) . . ?
O9 N7 O11 119.0(9) . . ?
O10 N7 O11 120.7(9) . . ?
O1 C1 N2 121.3(6) . . ?
O1 C1 C2 118.3(12) . . ?
O1 C1 C2A 125.6(12) . . ?
N2 C1 C2 120.3(13) . . ?
N2 C1 C2A 113.1(12) . . ?
C3 C2 C1 119.9(12) . . ?
C3 C2 C7 115.3(12) . . ?
C7 C2 C1 124.7(13) . . ?
C3A C2A C1 116.4(12) . . ?
C3A C2A C7A 123.9(12) . . ?
C7A C2A C1 119.7(13) . . ?
C2 C3 H3 118.9 . . ?
C4 C3 C2 122.2(13) . . ?
C4 C3 H3 118.9 . . ?
C2A C3A H3AA 121.0 . . ?
C2A C3A C4A 117.9(13) . . ?
C4A C3A H3AA 121.0 . . ?
C3 C4 H4A 119.9 . . ?
C5 C4 C3 120.2(15) . . ?
C5 C4 H4A 119.9 . . ?
C3A C4A H4AA 121.3 . . ?
C5A C4A C3A 117.4(15) . . ?
C5A C4A H4AA 121.3 . . ?
C4 C5 H5 120.3 . . ?
C4 C5 C6 119.4(14) . . ?
C6 C5 H5 120.3 . . ?
C4A C5A H5A 118.3 . . ?
C4A C5A C6A 123.4(14) . . ?
C6A C5A H5A 118.3 . . ?
C5 C6 H6 119.9 . . ?
C5 C6 C7 120.1(15) . . ?
C7 C6 H6 119.9 . . ?
C5A C6A H6A 120.2 . . ?
C7A C6A C5A 119.6(14) . . ?
C7A C6A H6A 120.2 . . ?
C2 C7 H7 118.9 . . ?
C6 C7 C2 122.3(15) . . ?
C6 C7 H7 118.9 . . ?
C2A C7A H7A 121.3 . . ?
C6A C7A C2A 117.4(14) . . ?
C6A C7A H7A 121.3 . . ?
O2 C8 N4 121.0(5) . . ?
O2 C8 C9 120.6(5) . . ?
N4 C8 C9 118.4(5) . . ?
C10 C9 C8 123.4(5) . . ?
C10 C9 C14 119.4(5) . . ?
C14 C9 C8 117.3(5) . . ?
C9 C10 H10 119.7 . . ?
C9 C10 C11 120.5(7) . . ?
C11 C10 H10 119.7 . . ?
C10 C11 H11 120.4 . . ?
C12 C11 C10 119.3(7) . . ?
C12 C11 H11 120.4 . . ?
C11 C12 H12 119.4 . . ?
C13 C12 C11 121.2(6) . . ?
C13 C12 H12 119.4 . . ?
C12 C13 H13 120.2 . . ?
C12 C13 C14 119.7(7) . . ?
C14 C13 H13 120.2 . . ?
C9 C14 C13 120.0(7) . . ?
C9 C14 H14 120.0 . . ?
C13 C14 H14 120.0 . . ?

loop_
_geom_bond_atom_site_label_1
_geom_bond_atom_site_label_2
_geom_bond_distance
_geom_bond_site_symmetry_2
_geom_bond_publ_flag
Tb1 O1 2.355(4) . ?
Tb1 O1 2.355(4) 2_656 ?
Tb1 O2 2.392(3) . ?
Tb1 O2 2.392(3) 2_656 ?
Tb1 O3 2.509(7) . ?
Tb1 N1 2.574(6) . ?
Tb1 N1 2.575(6) 2_656 ?
Tb1 N3 2.595(5) 2_656 ?
Tb1 N3 2.595(5) . ?
O1 C1 1.250(7) . ?
O2 C8 1.244(6) . ?
O3 N5 1.260(11) . ?
O4 N5 1.250(11) . ?
O5 N5 1.256(13) . ?
O6 N6 1.257(12) . ?
O6A N6A 1.253(13) . ?
O7 N6 1.219(12) . ?
O7A N6A 1.211(13) . ?
O8 N6 1.231(12) . ?
O8A N6A 1.233(13) . ?
O9 N7 1.430(17) . ?
O10 N7 1.432(17) . ?
O11 N7 1.438(17) . ?
N1 H1A 0.889(11) . ?
N1 H1B 0.889(11) . ?
N1 N2 1.414(10) . ?
N2 H2 0.856(11) . ?
N2 C1 1.322(8) . ?
N3 H3A 0.890(10) . ?
N3 H3B 0.889(10) . ?
N3 N4 1.418(6) . ?
N4 H4 0.859(10) . ?
N4 C8 1.321(7) . ?
C1 C2 1.510(13) . ?
C1 C2A 1.442(13) . ?
C2 C3 1.390(17) . ?
C2 C7 1.398(15) . ?
C2A C3A 1.373(17) . ?
C2A C7A 1.384(16) . ?
C3 H3 0.9300 . ?
C3 C4 1.385(15) . ?
C3A H3AA 0.9300 . ?
C3A C4A 1.393(16) . ?
C4 H4A 0.9300 . ?
C4 C5 1.357(18) . ?
C4A H4AA 0.9300 . ?
C4A C5A 1.366(19) . ?
C5 H5 0.9300 . ?
C5 C6 1.37(2) . ?
C5A H5A 0.9300 . ?
C5A C6A 1.38(2) . ?
C6 H6 0.9300 . ?
C6 C7 1.374(17) . ?
C6A H6A 0.9300 . ?
C6A C7A 1.349(17) . ?
C7 H7 0.9300 . ?
C7A H7A 0.9300 . ?
C8 C9 1.485(7) . ?
C9 C10 1.379(9) . ?
C9 C14 1.380(8) . ?
C10 H10 0.9300 . ?
C10 C11 1.382(9) . ?
C11 H11 0.9300 . ?
C11 C12 1.369(12) . ?
C12 H12 0.9300 . ?
C12 C13 1.363(12) . ?
C13 H13 0.9300 . ?
C13 C14 1.387(9) . ?
C14 H14 0.9300 . ?

loop_
_geom_hbond_atom_site_label_D
_geom_hbond_atom_site_label_H
_geom_hbond_atom_site_label_A
_geom_hbond_distance_DH
_geom_hbond_distance_HA
_geom_hbond_distance_DA
_geom_hbond_angle_DHA
_geom_hbond_site_symmetry_A
_geom_hbond_publ_flag
N1 H1A O5 0.889(11) 2.02(3) 2.890(10) 164(8) 6_565 yes
N1 H1B O7A 0.889(11) 2.07(4) 2.91(2) 157(8) 5_666 yes
N2 H2 O8A 0.856(11) 2.57(6) 3.16(3) 128(5) 2_655 yes
N3 H3A O8 0.890(10) 2.01(3) 2.90(3) 172(6) 6_566 yes
N3 H3B O5 0.889(10) 2.15(3) 2.959(9) 152(6) 6_565 yes
N4 H4 O6 0.859(10) 2.23(4) 2.968(18) 144(5) . yes
N4 H4 O6A 0.859(10) 2.04(3) 2.862(14) 159(5) . yes

loop_
_geom_torsion_atom_site_label_1
_geom_torsion_atom_site_label_2
_geom_torsion_atom_site_label_3
_geom_torsion_atom_site_label_4
_geom_torsion
_geom_torsion_site_symmetry_1
_geom_torsion_site_symmetry_2
_geom_torsion_site_symmetry_3
_geom_torsion_site_symmetry_4
_geom_torsion_publ_flag
Tb1 O1 C1 N2 -13.3(8) . . . . ?
Tb1 O1 C1 C2 163.5(15) . . . . ?
Tb1 O1 C1 C2A 165.2(19) . . . . ?
Tb1 O2 C8 N4 -12.7(7) . . . . ?
Tb1 O2 C8 C9 168.2(3) . . . . ?
Tb1 O3 N5 O4 167.9(16) . . . . ?
Tb1 O3 N5 O5 11(6) . . . . ?
Tb1 N1 N2 C1 14.6(8) . . . . ?
Tb1 N3 N4 C8 11.9(6) . . . . ?
O1 C1 C2 C3 -23(4) . . . . ?
O1 C1 C2 C7 154(3) . . . . ?
O1 C1 C2A C3A -45(4) . . . . ?
O1 C1 C2A C7A 138(2) . . . . ?
O2 C8 C9 C10 -161.5(5) . . . . ?
O2 C8 C9 C14 19.0(8) . . . . ?
N1 N2 C1 O1 -2.8(10) . . . . ?
N1 N2 C1 C2 -179.5(16) . . . . ?
N1 N2 C1 C2A 178.6(17) . . . . ?
N2 C1 C2 C3 154(2) . . . . ?
N2 C1 C2 C7 -30(4) . . . . ?
N2 C1 C2A C3A 134(3) . . . . ?
N2 C1 C2A C7A -44(4) . . . . ?
N3 N4 C8 O2 -1.1(8) . . . . ?
N3 N4 C8 C9 178.0(5) . . . . ?
N4 C8 C9 C10 19.4(8) . . . . ?
N4 C8 C9 C14 -160.1(5) . . . . ?
C1 C2 C3 C4 -177(2) . . . . ?
C1 C2 C7 C6 180(3) . . . . ?
C1 C2A C3A C4A -177(2) . . . . ?
C1 C2A C7A C6A 177(3) . . . . ?
C2 C3 C4 C5 -3(3) . . . . ?
C2A C3A C4A C5A 3(3) . . . . ?
C3 C2 C7 C6 -3(5) . . . . ?
C3 C4 C5 C6 -3(3) . . . . ?
C3A C2A C7A C6A 0(5) . . . . ?
C3A C4A C5A C6A -6(3) . . . . ?
C4 C5 C6 C7 6(3) . . . . ?
C4A C5A C6A C7A 7(3) . . . . ?
C5 C6 C7 C2 -3(4) . . . . ?
C5A C6A C7A C2A -3(4) . . . . ?
C7 C2 C3 C4 6(4) . . . . ?
C7A C2A C3A C4A 0(5) . . . . ?
C8 C9 C10 C11 178.4(6) . . . . ?
C8 C9 C14 C13 -179.1(6) . . . . ?
C9 C10 C11 C12 1.6(10) . . . . ?
C10 C9 C14 C13 1.4(9) . . . . ?
C10 C11 C12 C13 -0.5(11) . . . . ?
C11 C12 C13 C14 -0.2(12) . . . . ?
C12 C13 C14 C9 -0.3(11) . . . . ?
C14 C9 C10 C11 -2.1(9) . . . . ?
